data_1505638
loop_
_publ_author_name
'Marwitz, Adam J. V.'
'Abbey, Eric R.'
'Jenkins, Jesse T.'
'Zakharov, Lev N.'
'Liu, Shih-Yuan'

_publ_section_title
;
 Diversity through isosterism: the case of boron-substituted
 1,2-dihydro-1,2-azaborines.
;
_journal_issue 23
_journal_name_full 'Organic letters'
_journal_page_first 4905
_journal_page_last 4908
_journal_paper_doi 10.1021/ol702383u
_journal_volume 9
_journal_year 2007
_chemical_formula_sum 'C9 H14 B N O3'
_chemical_formula_weight 195.02
_chemical_name_systematic
;

 ?

;
_space_group_IT_number 14
_symmetry_cell_setting monoclinic
_symmetry_space_group_name_Hall '-P 2ybc'
_symmetry_space_group_name_H-M 'P 1 21/c 1'
_atom_sites_solution_hydrogens geom
_atom_sites_solution_primary direct
_atom_sites_solution_secondary difmap
_audit_creation_method SHELXLTL
_cell_angle_alpha 90.00
_cell_angle_beta 93.584(2)
_cell_angle_gamma 90.00
_cell_formula_units_Z 4
_cell_length_a 8.0468(12)
_cell_length_b 8.2968(13)
_cell_length_c 15.361(2)
_cell_measurement_reflns_used 2795
_cell_measurement_temperature 173(2)
_cell_measurement_theta_max 26.26
_cell_measurement_theta_min 2.54
_cell_volume 1023.5(3)
_computing_cell_refinement 'Bruker SMART'
_computing_data_collection 'Bruker SMART'
_computing_data_reduction 'Bruker SAINT'
_computing_molecular_graphics 'Bruker SHELXTL'
_computing_publication_material 'Bruker SHELXTL'
_computing_structure_refinement 'Bruker SHELXTL'
_computing_structure_solution 'Bruker SHELXTL'
_diffrn_ambient_temperature 173(2)
_diffrn_measured_fraction_theta_full 0.989
_diffrn_measured_fraction_theta_max 0.989
_diffrn_measurement_device_type 'CCD area detector'
_diffrn_measurement_method 'phi and omega scans'
_diffrn_radiation_monochromator graphite
_diffrn_radiation_source 'fine-focus sealed tube'
_diffrn_radiation_type MoK\a
_diffrn_radiation_wavelength 0.71073
_diffrn_reflns_av_R_equivalents 0.0276
_diffrn_reflns_av_sigmaI/netI 0.0236
_diffrn_reflns_limit_h_max 10
_diffrn_reflns_limit_h_min -10
_diffrn_reflns_limit_k_max 10
_diffrn_reflns_limit_k_min -10
_diffrn_reflns_limit_l_max 19
_diffrn_reflns_limit_l_min -19
_diffrn_reflns_number 9259
_diffrn_reflns_theta_full 27.00
_diffrn_reflns_theta_max 27.00
_diffrn_reflns_theta_min 2.54
_exptl_absorpt_coefficient_mu 0.092
_exptl_absorpt_correction_T_max 0.9764
_exptl_absorpt_correction_T_min 0.9649
_exptl_absorpt_correction_type multi-scan
_exptl_absorpt_process_details SADABS
_exptl_crystal_colour colorless
_exptl_crystal_density_diffrn 1.266
_exptl_crystal_density_method 'not measured'
_exptl_crystal_description block
_exptl_crystal_F_000 416
_exptl_crystal_size_max 0.39
_exptl_crystal_size_mid 0.32
_exptl_crystal_size_min 0.26
_refine_diff_density_max 0.245
_refine_diff_density_min -0.160
_refine_diff_density_rms 0.036
_refine_ls_extinction_method none
_refine_ls_goodness_of_fit_ref 1.001
_refine_ls_hydrogen_treatment refall
_refine_ls_matrix_type full
_refine_ls_number_parameters 183
_refine_ls_number_reflns 2216
_refine_ls_number_restraints 0
_refine_ls_restrained_S_all 1.001
_refine_ls_R_factor_all 0.0445
_refine_ls_R_factor_gt 0.0376
_refine_ls_shift/su_max 0.000
_refine_ls_shift/su_mean 0.000
_refine_ls_structure_factor_coef Fsqd
_refine_ls_weighting_details 'calc w=1/[\s^2^(Fo^2^)+(0.0688P)^2^+0.1484P] where P=(Fo^2^+2Fc^2^)/3'
_refine_ls_weighting_scheme calc
_refine_ls_wR_factor_gt 0.1046
_refine_ls_wR_factor_ref 0.1125
_reflns_number_gt 1899
_reflns_number_total 2216
_reflns_threshold_expression >2sigma(I)
_cod_data_source_file ol702383u-file003.cif
_cod_data_source_block liu11
_cod_depositor_comments
;
The following automatic conversions were performed:

'_symmetry_cell_setting' value 'Monoclinic' changed to 'monoclinic'
according to /home/saulius/struct/CIF-dictionaries/cif_core.dic
dictionary named 'cif_core.dic' version 2.4.1 from 2010-06-29.

Automatic conversion script
Id: cif_fix_values 1715 2011-07-08 13:25:40Z adriana 
;
_cod_original_sg_symbol_H-M P2(1)/c
_cod_database_code 1505638

loop_
_symmetry_equiv_pos_as_xyz
'x, y, z'
'-x, y+1/2, -z+1/2'
'-x, -y, -z'
'x, -y-1/2, z-1/2'

loop_
_atom_site_label
_atom_site_type_symbol
_atom_site_fract_x
_atom_site_fract_y
_atom_site_fract_z
_atom_site_U_iso_or_equiv
_atom_site_adp_type
_atom_site_occupancy
_atom_site_symmetry_multiplicity
_atom_site_calc_flag
O1 O 0.60630(10) 0.19993(10) 0.55612(5) 0.0306(2) Uani 1 1 d
O2 O 0.68032(13) -0.09468(12) 0.62665(6) 0.0429(3) Uani 1 1 d
O3 O 0.83269(11) -0.15988(10) 0.51484(6) 0.0326(2) Uani 1 1 d
N1 N 0.57923(12) 0.37376(11) 0.67925(6) 0.0242(2) Uani 1 1 d
B1 B 0.68481(17) 0.28054(15) 0.62652(8) 0.0263(3) Uani 1 1 d
C1 C 0.64450(16) 0.45976(15) 0.74941(8) 0.0301(3) Uani 1 1 d
C2 C 0.80987(17) 0.46260(17) 0.77232(9) 0.0359(3) Uani 1 1 d
C3 C 0.92250(17) 0.37471(17) 0.72367(9) 0.0377(3) Uani 1 1 d
C4 C 0.86975(16) 0.28499(16) 0.65295(8) 0.0340(3) Uani 1 1 d
C5 C 0.39724(15) 0.38458(15) 0.66101(8) 0.0287(3) Uani 1 1 d
C6 C 0.3446(2) 0.54725(19) 0.62576(13) 0.0493(4) Uani 1 1 d
C7 C 0.70052(17) 0.09246(15) 0.50821(8) 0.0306(3) Uani 1 1 d
C8 C 0.73416(14) -0.06225(14) 0.55816(7) 0.0278(3) Uani 1 1 d
C9 C 0.8660(2) -0.31434(17) 0.55604(11) 0.0416(3) Uani 1 1 d
H1 H 0.5644(18) 0.5172(18) 0.7827(9) 0.037(4) Uiso 1 1 d
H2 H 0.8514(19) 0.5293(19) 0.8208(10) 0.042(4) Uiso 1 1 d
H3 H 1.040(2) 0.3775(18) 0.7408(10) 0.043(4) Uiso 1 1 d
H4 H 0.952(2) 0.2291(18) 0.6226(10) 0.038(4) Uiso 1 1 d
H5A H 0.3462(18) 0.3616(17) 0.7125(10) 0.034(4) Uiso 1 1 d
H5B H 0.3637(17) 0.2971(16) 0.6204(9) 0.030(3) Uiso 1 1 d
H6A H 0.379(2) 0.636(2) 0.6653(13) 0.070(6) Uiso 1 1 d
H6B H 0.226(2) 0.552(2) 0.6133(11) 0.062(5) Uiso 1 1 d
H6C H 0.395(2) 0.567(2) 0.5746(12) 0.051(5) Uiso 1 1 d
H7A H 0.6383(18) 0.0663(17) 0.4539(10) 0.037(4) Uiso 1 1 d
H7B H 0.8072(18) 0.1403(16) 0.4934(9) 0.029(3) Uiso 1 1 d
H9A H 0.764(3) -0.368(2) 0.5626(13) 0.069(6) Uiso 1 1 d
H9B H 0.927(2) -0.300(2) 0.6122(12) 0.051(5) Uiso 1 1 d
H9C H 0.934(2) -0.371(2) 0.5125(12) 0.058(5) Uiso 1 1 d

loop_
_atom_site_aniso_label
_atom_site_aniso_U_11
_atom_site_aniso_U_22
_atom_site_aniso_U_33
_atom_site_aniso_U_23
_atom_site_aniso_U_13
_atom_site_aniso_U_12
O1 0.0328(5) 0.0308(5) 0.0283(4) -0.0036(3) 0.0022(4) 0.0095(3)
O2 0.0544(6) 0.0433(6) 0.0327(5) 0.0075(4) 0.0166(5) 0.0130(4)
O3 0.0359(5) 0.0283(4) 0.0346(5) -0.0006(3) 0.0089(4) 0.0075(4)
N1 0.0239(5) 0.0242(5) 0.0246(5) 0.0009(4) 0.0029(4) 0.0004(4)
B1 0.0300(7) 0.0236(6) 0.0255(6) 0.0052(5) 0.0038(5) 0.0045(5)
C1 0.0344(7) 0.0282(6) 0.0283(6) -0.0014(5) 0.0054(5) -0.0021(5)
C2 0.0364(7) 0.0401(7) 0.0310(6) -0.0012(5) -0.0004(5) -0.0097(6)
C3 0.0264(7) 0.0483(8) 0.0380(7) 0.0090(6) -0.0007(6) -0.0036(6)
C4 0.0281(6) 0.0394(7) 0.0349(7) 0.0067(5) 0.0061(5) 0.0086(5)
C5 0.0244(6) 0.0337(6) 0.0282(6) -0.0025(5) 0.0037(5) 0.0032(5)
C6 0.0434(9) 0.0401(8) 0.0627(11) 0.0008(8) -0.0106(8) 0.0136(7)
C7 0.0352(7) 0.0317(6) 0.0254(6) -0.0018(5) 0.0068(5) 0.0077(5)
C8 0.0277(6) 0.0296(6) 0.0262(6) -0.0035(5) 0.0026(5) 0.0028(5)
C9 0.0477(9) 0.0298(7) 0.0474(8) 0.0020(6) 0.0046(7) 0.0110(6)

loop_
_atom_type_symbol
_atom_type_description
_atom_type_scat_dispersion_real
_atom_type_scat_dispersion_imag
_atom_type_scat_source
C C 0.0033 0.0016 'International Tables Vol C Tables 4.2.6.8 and 6.1.1.4'
H H 0.0000 0.0000 'International Tables Vol C Tables 4.2.6.8 and 6.1.1.4'
B B 0.0013 0.0007 'International Tables Vol C Tables 4.2.6.8 and 6.1.1.4'
N N 0.0061 0.0033 'International Tables Vol C Tables 4.2.6.8 and 6.1.1.4'
O O 0.0106 0.0060 'International Tables Vol C Tables 4.2.6.8 and 6.1.1.4'

loop_
_geom_angle_atom_site_label_1
_geom_angle_atom_site_label_2
_geom_angle_atom_site_label_3
_geom_angle
B1 O1 C7 118.57(9)
C8 O3 C9 114.69(10)
C1 N1 B1 120.87(10)
C1 N1 C5 116.40(10)
B1 N1 C5 122.72(10)
O1 B1 N1 116.23(10)
O1 B1 C4 127.60(11)
N1 B1 C4 116.15(11)
C2 C1 N1 122.37(12)
C2 C1 H1 121.8(8)
N1 C1 H1 115.8(8)
C1 C2 C3 120.37(12)
C1 C2 H2 119.6(9)
C3 C2 H2 119.9(9)
C4 C3 C2 121.70(12)
C4 C3 H3 118.8(9)
C2 C3 H3 119.5(9)
C3 C4 B1 118.54(12)
C3 C4 H4 117.7(9)
B1 C4 H4 123.7(9)
N1 C5 C6 112.10(11)
N1 C5 H5A 108.1(9)
C6 C5 H5A 111.1(9)
N1 C5 H5B 107.8(8)
C6 C5 H5B 111.9(8)
H5A C5 H5B 105.6(12)
C5 C6 H6A 112.9(12)
C5 C6 H6B 111.3(11)
H6A C6 H6B 109.1(16)
C5 C6 H6C 109.5(11)
H6A C6 H6C 105.7(16)
H6B C6 H6C 107.9(15)
O1 C7 C8 110.97(10)
O1 C7 H7A 109.0(9)
C8 C7 H7A 108.2(9)
O1 C7 H7B 111.8(8)
C8 C7 H7B 109.2(8)
H7A C7 H7B 107.6(12)
O2 C8 O3 124.09(11)
O2 C8 C7 125.15(11)
O3 C8 C7 110.76(10)
O3 C9 H9A 109.2(11)
O3 C9 H9B 110.6(10)
H9A C9 H9B 110.8(16)
O3 C9 H9C 102.5(10)
H9A C9 H9C 111.1(15)
H9B C9 H9C 112.4(15)

loop_
_geom_bond_atom_site_label_1
_geom_bond_atom_site_label_2
_geom_bond_distance
O1 B1 1.3894(15)
O1 C7 1.4076(14)
O2 C8 1.1933(15)
O3 C8 1.3392(14)
O3 C9 1.4468(16)
N1 C1 1.3696(15)
N1 B1 1.4359(17)
N1 C5 1.4764(15)
B1 C4 1.5183(19)
C1 C2 1.3552(18)
C1 H1 0.973(16)
C2 C3 1.413(2)
C2 H2 0.971(16)
C3 C4 1.363(2)
C3 H3 0.963(16)
C4 H4 0.952(16)
C5 C6 1.5051(19)
C5 H5A 0.933(16)
C5 H5B 0.983(14)
C6 H6A 0.99(2)
C6 H6B 0.959(19)
C6 H6C 0.923(19)
C7 C8 1.5111(17)
C7 H7A 0.970(15)
C7 H7B 0.985(14)
C9 H9A 0.94(2)
C9 H9B 0.973(18)
C9 H9C 1.006(19)

loop_
_cod_related_entry_id
_cod_related_entry_code
_cod_related_entry_database
1 30651657 ChemSpider
